data_7246165
loop_
_publ_author_name
'Ajaz, Aliya'
'Shaheen, Muhammad Ashraf'
'Ahmed, Maqsood'
'Munawar, Khurram Shahzad'
'Siddique, Abu Bakar'
'Karim, Abdul'
'Ahmad, Nazir'
'Rehman, Muhammad Fayyaz ur'

_publ_section_title
;
 Synthesis of an amantadine-based novel Schiff base and its transition
 metal complexes as potential ALP, \a-amylase, and \a-glucosidase
 inhibitors
;
_journal_issue 5
_journal_name_full 'RSC Advances'
_journal_page_first 2756
_journal_page_last 2767
_journal_paper_doi 10.1039/D2RA07051K
_journal_volume 13
_journal_year 2023
_chemical_formula_moiety 'C40 H47 N2 O2 Zn, H2 O'
_chemical_formula_sum 'C40 H49 N2 O3 Zn'
_chemical_formula_weight 671.18
_space_group_crystal_system monoclinic
_space_group_IT_number 14
_space_group_name_Hall '-P 2ybc'
_space_group_name_H-M_alt 'P 1 21/c 1'
_atom_sites_solution_hydrogens mixed
_atom_sites_solution_primary direct
_audit_creation_date 2022-12-21
_audit_creation_method
;FinalCif V113 by Daniel Kratzert, Freiburg 2022,
https://dkratzert.de/finalcif.html
;
_audit_update_record
;
2022-12-21 deposited with the CCDC.	2023-01-09 downloaded from the CCDC.
;
_cell_angle_alpha 90
_cell_angle_beta 95.295(5)
_cell_angle_gamma 90
_cell_formula_units_Z 4
_cell_length_a 23.990(8)
_cell_length_b 10.421(4)
_cell_length_c 13.701(4)
_cell_measurement_reflns_used 870
_cell_measurement_temperature 100.00
_cell_measurement_theta_max 27.2
_cell_measurement_theta_min 2.4
_cell_volume 3411(2)
_computing_molecular_graphics 'Olex2 1.5 (Dolomanov et al., 2009)'
_computing_publication_material 'Olex2 1.5 (Dolomanov et al., 2009)'
_computing_structure_refinement 'SHELXL 2018/3 (Sheldrick, 2015)'
_computing_structure_solution 'SHELXT 2018/2 (Sheldrick, 2018)'
_diffrn_ambient_environment N~2~
_diffrn_ambient_temperature 100.00
_diffrn_detector CPAD
_diffrn_detector_area_resol_mean 7.41
_diffrn_detector_type 'Bruker PHOTON II'
_diffrn_measured_fraction_theta_full 0.995
_diffrn_measured_fraction_theta_max 0.996
_diffrn_measurement_device 'Four-circle diffractometer'
_diffrn_measurement_device_type 'Bruker D8 VENTURE dual wavelength Mo/Cu'
_diffrn_measurement_method '\w and \f scans'
_diffrn_measurement_specimen_support 'MiTeGen micromount'
_diffrn_radiation_monochromator 'mirror optics'
_diffrn_radiation_probe x-ray
_diffrn_radiation_type MoK\a
_diffrn_radiation_wavelength 0.71073
_diffrn_reflns_av_R_equivalents 0.2134
_diffrn_reflns_av_unetI/netI 0.0951
_diffrn_reflns_Laue_measured_fraction_full 0.995
_diffrn_reflns_Laue_measured_fraction_max 0.996
_diffrn_reflns_limit_h_max 31
_diffrn_reflns_limit_h_min -30
_diffrn_reflns_limit_k_max 13
_diffrn_reflns_limit_k_min -13
_diffrn_reflns_limit_l_max 17
_diffrn_reflns_limit_l_min -17
_diffrn_reflns_number 100074
_diffrn_reflns_point_group_measured_fraction_full 0.995
_diffrn_reflns_point_group_measured_fraction_max 0.996
_diffrn_reflns_theta_full 25.242
_diffrn_reflns_theta_max 27.474
_diffrn_reflns_theta_min 2.459
_diffrn_source 'microfocus sealed X-ray tube'
_diffrn_source_type 'Incoatec I\ms'
_exptl_absorpt_coefficient_mu 0.761
_exptl_absorpt_correction_T_max 0.7305
_exptl_absorpt_correction_T_min 0.6780
_exptl_absorpt_correction_type numerical
_exptl_absorpt_process_details
;
 SADABS 2016/2: Krause, L., Herbst-Irmer, R., Sheldrick G.M. & Stalke D.,
 J. Appl. Cryst. 48 (2015) 3-10
;
_exptl_crystal_colour colourless
_exptl_crystal_density_diffrn 1.307
_exptl_crystal_description block
_exptl_crystal_F_000 1428
_exptl_crystal_size_max 0.15
_exptl_crystal_size_mid 0.09
_exptl_crystal_size_min 0.06
_refine_diff_density_max 1.553
_refine_diff_density_min -0.860
_refine_diff_density_rms 0.114
_refine_ls_extinction_method none
_refine_ls_goodness_of_fit_ref 1.076
_refine_ls_hydrogen_treatment mixed
_refine_ls_matrix_type full
_refine_ls_number_parameters 426
_refine_ls_number_reflns 7774
_refine_ls_number_restraints 0
_refine_ls_restrained_S_all 1.076
_refine_ls_R_factor_all 0.1896
_refine_ls_R_factor_gt 0.0780
_refine_ls_shift/su_max 0.001
_refine_ls_shift/su_mean 0.000
_refine_ls_structure_factor_coef Fsqd
_refine_ls_weighting_details 'w=1/[\s^2^(Fo^2^)+(0.1334P)^2^+7.2602P] where P=(Fo^2^+2Fc^2^)/3'
_refine_ls_weighting_scheme calc
_refine_ls_wR_factor_gt 0.1917
_refine_ls_wR_factor_ref 0.2918
_reflns_Friedel_coverage 0.000
_reflns_number_gt 3699
_reflns_number_total 7774
_reflns_threshold_expression 'I > 2\s(I)'
_cod_data_source_file d2ra07051k2.cif
_cod_data_source_block mo_hlzn2_aliyaajaz_100k_1362021_full_0m_a
_cod_depositor_comments
;
The following automatic conversions were performed:

data item '_diffrn_radiation_probe' value 'X-ray' was changed to
'x-ray' in accordance with the
/home/data/users/saulius/crontab/automatic-downloads/rss-feeds/RSC/lib/dictionaries/cif_core.dic
dictionary named 'cif_core.dic' version 2.4.2 last updated on
2011-04-26.

Automatic conversion script
Id: cif_fix_values 7556 2019-12-06 15:28:31Z antanas 
;
_cod_original_cell_volume 3410.5(19)
_cod_database_code 7246165
_shelx_shelxl_version_number 2018/3
_olex2_refinement_description
;
1. Fixed Uiso
 At 1.2 times of:
  All C(H) groups, All C(H,H) groups
 At 1.5 times of:
  All O(H,H) groups
2.a Free rotating group:
 O3(H3C,H3D)
2.b Ternary CH refined with riding coordinates:
 C35(H35), C33(H33), C38(H38), C18(H18), C13(H13), C15(H15)
2.c Secondary CH2 refined with riding coordinates:
 C20(H20A,H20B), C36(H36A,H36B), C3(H3A,H3B), C37(H37A,H37B), C12(H12A,H12B),
 C32(H32A,H32B), C34(H34A,H34B), C40(H40A,H40B), C39(H39A,H39B), C19(H19A,H19B),
  C16(H16A,H16B), C17(H17A,H17B), C14(H14A,H14B)
2.d Aromatic/amide H refined with riding coordinates:
 C30(H30), C10(H10), C7(H7), C5(H5), C27(H27), C6(H6), C25(H25), C2(H2),
 C23(H23), C26(H26), C22(H22)
2.e X=CH2 refined with riding coordinates:
 C21(H21A,H21B)
;
_olex2_submission_special_instructions 'No special instructions were received'
_shelx_space_group_comment
;
The symmetry employed for this shelxl refinement is uniquely defined
by the following loop, which should always be used as a source of
symmetry information in preference to the above space-group names.
They are only intended as comments.
;
_diffrn_measurement_ambient_temperature_device_make 'Oxford Cobra Cryo device'

loop_
_space_group_symop_operation_xyz
'x, y, z'
'-x, y+1/2, -z+1/2'
'-x, -y, -z'
'x, -y-1/2, z-1/2'

loop_
_atom_site_label
_atom_site_type_symbol
_atom_site_fract_x
_atom_site_fract_y
_atom_site_fract_z
_atom_site_U_iso_or_equiv
_atom_site_adp_type
_atom_site_occupancy
_atom_site_site_symmetry_order
_atom_site_calc_flag
_atom_site_refinement_flags_posn
_atom_site_refinement_flags_adp
_atom_site_refinement_flags_occupancy
_atom_site_disorder_assembly
_atom_site_disorder_group
Zn1 Zn 0.74144(3) 0.50052(6) 0.68283(5) 0.0366(3) Uani 1 1 d . . . . .
O2 O 0.78764(18) 0.4240(4) 0.7896(3) 0.0443(11) Uani 1 1 d . . . . .
O1 O 0.67397(18) 0.5777(4) 0.7198(3) 0.0441(10) Uani 1 1 d . . . . .
N1 N 0.7293(2) 0.3424(5) 0.6017(4) 0.0360(11) Uani 1 1 d . . . . .
N2 N 0.7767(2) 0.6599(5) 0.6352(4) 0.0369(11) Uani 1 1 d . . . . .
C8 C 0.6860(2) 0.7726(6) 0.6308(4) 0.0361(13) Uani 1 1 d . . . . .
C31 C 0.6890(2) 0.3425(5) 0.5122(4) 0.0338(13) Uani 1 1 d . . . . .
C30 C 0.7565(2) 0.2384(6) 0.6267(4) 0.0357(14) Uani 1 1 d . . . . .
H30 H 0.749199 0.165865 0.585506 0.043 Uiso 1 1 calc R U . . .
C10 C 0.7463(3) 0.7602(6) 0.6167(4) 0.0378(14) Uani 1 1 d . . . . .
H10 H 0.764063 0.833056 0.591714 0.045 Uiso 1 1 calc R U . . .
C28 C 0.7975(2) 0.2211(6) 0.7122(4) 0.0362(13) Uani 1 1 d . . . . .
C29 C 0.8115(3) 0.3122(6) 0.7876(4) 0.0411(15) Uani 1 1 d . . . . .
C4 C 0.5964(3) 0.7116(6) 0.6859(5) 0.0408(15) Uani 1 1 d . . . . .
C7 C 0.6605(3) 0.8872(6) 0.5922(5) 0.0425(15) Uani 1 1 d . . . . .
H7 H 0.682303 0.946817 0.559539 0.051 Uiso 1 1 calc R U . . .
C11 C 0.8385(2) 0.6662(6) 0.6262(5) 0.0407(15) Uani 1 1 d . . . . .
C35 C 0.6543(3) 0.4834(6) 0.3697(4) 0.0395(14) Uani 1 1 d . . . . .
H35 H 0.660836 0.565391 0.334545 0.047 Uiso 1 1 calc R U . . .
C9 C 0.6542(3) 0.6843(6) 0.6799(4) 0.0371(14) Uani 1 1 d . . . . .
C5 C 0.5741(3) 0.8253(6) 0.6476(5) 0.0440(15) Uani 1 1 d . . . . .
H5 H 0.535781 0.843831 0.653316 0.053 Uiso 1 1 calc R U . . .
C20 C 0.8573(2) 0.5345(6) 0.5933(5) 0.0409(15) Uani 1 1 d . . . . .
H20A H 0.839901 0.516235 0.526395 0.049 Uiso 1 1 calc R U . . .
H20B H 0.844908 0.467712 0.637934 0.049 Uiso 1 1 calc R U . . .
C36 C 0.6976(3) 0.4686(6) 0.4574(5) 0.0444(16) Uani 1 1 d . . . . .
H36A H 0.694679 0.541837 0.502650 0.053 Uiso 1 1 calc R U . . .
H36B H 0.735643 0.469663 0.434701 0.053 Uiso 1 1 calc R U . . .
C3 C 0.5606(3) 0.6149(6) 0.7332(5) 0.0460(16) Uani 1 1 d . . . . .
H3A H 0.575719 0.527769 0.723982 0.055 Uiso 1 1 calc R U . . .
H3B H 0.522105 0.617668 0.700196 0.055 Uiso 1 1 calc R U . . .
C37 C 0.6941(3) 0.2305(6) 0.4430(5) 0.0435(15) Uani 1 1 d . . . . .
H37A H 0.687948 0.149011 0.477574 0.052 Uiso 1 1 calc R U . . .
H37B H 0.732220 0.228626 0.420866 0.052 Uiso 1 1 calc R U . . .
C27 C 0.8238(3) 0.0995(6) 0.7190(5) 0.0448(16) Uani 1 1 d . . . . .
H27 H 0.813697 0.037017 0.670099 0.054 Uiso 1 1 calc R U . . .
C24 C 0.8536(3) 0.2802(6) 0.8635(4) 0.0423(15) Uani 1 1 d . . . . .
C12 C 0.8562(3) 0.7677(6) 0.5553(5) 0.0477(17) Uani 1 1 d . . . . .
H12A H 0.843732 0.853552 0.575460 0.057 Uiso 1 1 calc R U . . .
H12B H 0.838636 0.749906 0.488436 0.057 Uiso 1 1 calc R U . . .
C32 C 0.6297(3) 0.3427(6) 0.5470(5) 0.0430(15) Uani 1 1 d . . . . .
H32A H 0.626090 0.414787 0.593030 0.052 Uiso 1 1 calc R U . . .
H32B H 0.623327 0.261651 0.581888 0.052 Uiso 1 1 calc R U . . .
C6 C 0.6063(3) 0.9131(6) 0.6009(5) 0.0477(16) Uani 1 1 d . . . . .
H6 H 0.590056 0.990747 0.575447 0.057 Uiso 1 1 calc R U . . .
C33 C 0.5857(3) 0.3568(6) 0.4578(5) 0.0439(15) Uani 1 1 d . . . . .
H33 H 0.547316 0.357079 0.480635 0.053 Uiso 1 1 calc R U . . .
C34 C 0.5960(3) 0.4839(6) 0.4052(5) 0.0407(15) Uani 1 1 d . . . . .
H34A H 0.567573 0.494815 0.348629 0.049 Uiso 1 1 calc R U . . .
H34B H 0.592490 0.556677 0.450647 0.049 Uiso 1 1 calc R U . . .
C40 C 0.6595(3) 0.3680(7) 0.2998(5) 0.0463(16) Uani 1 1 d . . . . .
H40A H 0.631313 0.375878 0.242601 0.056 Uiso 1 1 calc R U . . .
H40B H 0.697110 0.367675 0.275644 0.056 Uiso 1 1 calc R U . . .
C25 C 0.8792(3) 0.1622(6) 0.8655(5) 0.0468(16) Uani 1 1 d . . . . .
H25 H 0.908002 0.143314 0.915803 0.056 Uiso 1 1 calc R U . . .
C2 C 0.5583(3) 0.6394(6) 0.8417(5) 0.0495(17) Uani 1 1 d . . . . .
H2 H 0.592527 0.638300 0.882511 0.059 Uiso 1 1 calc R U . . .
C38 C 0.6504(3) 0.2440(6) 0.3535(5) 0.0499(17) Uani 1 1 d . . . . .
H38 H 0.654052 0.169988 0.308061 0.060 Uiso 1 1 calc R U . . .
C39 C 0.5917(3) 0.2431(7) 0.3892(5) 0.0504(17) Uani 1 1 d . . . . .
H39A H 0.563121 0.249039 0.332430 0.060 Uiso 1 1 calc R U . . .
H39B H 0.585699 0.161924 0.424231 0.060 Uiso 1 1 calc R U . . .
C19 C 0.9396(3) 0.6331(6) 0.5229(5) 0.0495(17) Uani 1 1 d . . . . .
H19A H 0.922525 0.614681 0.455757 0.059 Uiso 1 1 calc R U . . .
H19B H 0.980805 0.631815 0.521948 0.059 Uiso 1 1 calc R U . . .
C23 C 0.8685(3) 0.3794(7) 0.9425(5) 0.058(2) Uani 1 1 d . . . . .
H23 H 0.842925 0.445003 0.956426 0.070 Uiso 1 1 calc R U . . .
C26 C 0.8635(3) 0.0690(7) 0.7940(5) 0.0500(17) Uani 1 1 d . . . . .
H26 H 0.880140 -0.013876 0.797485 0.060 Uiso 1 1 calc R U . . .
C18 C 0.9216(3) 0.5312(7) 0.5940(5) 0.0491(17) Uani 1 1 d . . . . .
H18 H 0.933717 0.444440 0.573026 0.059 Uiso 1 1 calc R U . . .
O3 O 0.7429(4) 0.5887(9) 0.9195(6) 0.109(2) Uani 1 1 d G . . . .
H3C H 0.762054 0.519172 0.911752 0.164 Uiso 1 1 d G U . . .
H3D H 0.721509 0.596622 0.864977 0.164 Uiso 1 1 d G U . . .
C1 C 0.5121(3) 0.6621(8) 0.8827(6) 0.0578(19) Uani 1 1 d . . . . .
C16 C 0.8654(3) 0.6940(8) 0.7296(5) 0.0576(19) Uani 1 1 d . . . . .
H16A H 0.854040 0.627615 0.775411 0.069 Uiso 1 1 calc R U . . .
H16B H 0.852567 0.778412 0.751899 0.069 Uiso 1 1 calc R U . . .
C13 C 0.9207(3) 0.7654(7) 0.5558(6) 0.0568(19) Uani 1 1 d . . . . .
H13 H 0.932383 0.831845 0.509210 0.068 Uiso 1 1 calc R U . . .
C15 C 0.9296(3) 0.6946(9) 0.7296(6) 0.066(2) Uani 1 1 d . . . . .
H15 H 0.947217 0.714414 0.796949 0.079 Uiso 1 1 calc R U . . .
C17 C 0.9481(3) 0.5601(9) 0.6982(5) 0.066(2) Uani 1 1 d . . . . .
H17A H 0.989433 0.556852 0.699507 0.080 Uiso 1 1 calc R U . . .
H17B H 0.936181 0.494719 0.744371 0.080 Uiso 1 1 calc R U . . .
C14 C 0.9474(3) 0.7948(8) 0.6573(7) 0.071(3) Uani 1 1 d . . . . .
H14A H 0.935805 0.881252 0.677567 0.085 Uiso 1 1 calc R U . . .
H14B H 0.988670 0.794380 0.657086 0.085 Uiso 1 1 calc R U . . .
C21 C 0.9467(4) 0.3544(8) 1.0742(6) 0.074(3) Uani 1 1 d . . . . .
H21A H 0.926329 0.341480 1.129615 0.088 Uiso 1 1 calc R U . . .
H21B H 0.986502 0.354632 1.081747 0.088 Uiso 1 1 calc R U . . .
C22 C 0.9224(6) 0.3705(12) 0.9950(10) 0.159(7) Uani 1 1 d . . . . .
H22 H 0.949533 0.381625 0.949471 0.191 Uiso 1 1 calc R U . . .
H1A H 0.513(3) 0.695(8) 0.948(7) 0.08(3) Uiso 1 1 d . . . . .
H1B H 0.470(3) 0.678(7) 0.844(5) 0.07(2) Uiso 1 1 d . . . . .

loop_
_atom_site_aniso_label
_atom_site_aniso_U_11
_atom_site_aniso_U_22
_atom_site_aniso_U_33
_atom_site_aniso_U_23
_atom_site_aniso_U_13
_atom_site_aniso_U_12
Zn1 0.0397(4) 0.0295(4) 0.0400(4) 0.0006(3) 0.0008(3) 0.0031(3)
O2 0.052(3) 0.038(3) 0.042(2) -0.002(2) -0.002(2) 0.008(2)
O1 0.049(3) 0.035(2) 0.049(3) 0.005(2) 0.008(2) 0.0024(19)
N1 0.039(3) 0.031(3) 0.037(3) 0.002(2) 0.001(2) -0.003(2)
N2 0.036(3) 0.033(3) 0.042(3) -0.003(2) 0.004(2) 0.002(2)
C8 0.036(3) 0.033(3) 0.039(3) -0.003(3) 0.001(3) 0.001(3)
C31 0.038(3) 0.029(3) 0.033(3) -0.001(2) 0.002(3) -0.001(2)
C30 0.038(3) 0.030(3) 0.040(3) 0.002(3) 0.009(3) -0.002(3)
C10 0.050(4) 0.026(3) 0.037(3) -0.005(3) 0.001(3) -0.007(3)
C28 0.037(3) 0.034(3) 0.038(3) 0.006(3) 0.002(3) 0.002(3)
C29 0.045(4) 0.041(4) 0.038(3) 0.005(3) 0.007(3) 0.002(3)
C4 0.048(4) 0.036(3) 0.039(3) -0.006(3) 0.007(3) -0.002(3)
C7 0.050(4) 0.030(3) 0.049(4) 0.000(3) 0.009(3) 0.002(3)
C11 0.036(3) 0.042(4) 0.044(4) -0.004(3) 0.002(3) -0.001(3)
C35 0.041(3) 0.041(4) 0.036(3) 0.006(3) 0.000(3) -0.004(3)
C9 0.044(4) 0.034(3) 0.033(3) -0.001(3) 0.003(3) 0.001(3)
C5 0.038(4) 0.045(4) 0.049(4) -0.005(3) 0.000(3) 0.005(3)
C20 0.033(3) 0.046(4) 0.043(4) -0.004(3) 0.000(3) 0.001(3)
C36 0.049(4) 0.051(4) 0.034(3) 0.007(3) 0.005(3) -0.005(3)
C3 0.043(4) 0.042(4) 0.054(4) -0.005(3) 0.012(3) 0.002(3)
C37 0.045(4) 0.039(4) 0.045(4) -0.003(3) -0.003(3) 0.004(3)
C27 0.060(4) 0.032(3) 0.043(4) 0.000(3) 0.008(3) 0.004(3)
C24 0.046(4) 0.047(4) 0.034(3) 0.004(3) 0.004(3) 0.009(3)
C12 0.049(4) 0.032(3) 0.064(4) -0.008(3) 0.018(3) -0.008(3)
C32 0.040(4) 0.046(4) 0.043(4) 0.007(3) 0.008(3) 0.002(3)
C6 0.057(4) 0.037(4) 0.049(4) 0.001(3) -0.001(3) 0.009(3)
C33 0.040(4) 0.049(4) 0.042(4) 0.002(3) 0.000(3) -0.006(3)
C34 0.039(3) 0.046(4) 0.036(3) 0.003(3) -0.004(3) 0.004(3)
C40 0.044(4) 0.057(4) 0.037(3) -0.005(3) 0.003(3) 0.006(3)
C25 0.048(4) 0.053(4) 0.040(4) 0.003(3) 0.005(3) 0.015(3)
C2 0.053(4) 0.047(4) 0.049(4) 0.004(3) 0.006(3) 0.001(3)
C38 0.059(4) 0.038(4) 0.050(4) -0.009(3) -0.012(3) 0.005(3)
C39 0.051(4) 0.042(4) 0.055(4) 0.006(3) -0.011(3) -0.005(3)
C19 0.035(4) 0.053(4) 0.061(4) -0.017(3) 0.011(3) -0.005(3)
C23 0.062(5) 0.068(5) 0.043(4) -0.012(4) -0.009(3) 0.024(4)
C26 0.058(4) 0.041(4) 0.050(4) 0.008(3) 0.001(3) 0.014(3)
C18 0.039(4) 0.063(5) 0.044(4) -0.011(3) -0.002(3) 0.009(3)
O3 0.111(6) 0.118(7) 0.100(5) -0.034(5) 0.017(4) -0.003(5)
C1 0.055(5) 0.064(5) 0.056(5) 0.002(4) 0.010(4) 0.000(4)
C16 0.051(4) 0.075(5) 0.046(4) -0.020(4) -0.002(3) 0.004(4)
C13 0.052(4) 0.048(4) 0.072(5) -0.015(4) 0.017(4) -0.008(3)
C15 0.038(4) 0.104(7) 0.053(4) -0.036(5) -0.008(3) 0.001(4)
C17 0.039(4) 0.108(7) 0.050(4) -0.009(5) -0.004(3) 0.011(4)
C14 0.039(4) 0.076(6) 0.099(7) -0.043(5) 0.020(4) -0.016(4)
C21 0.075(6) 0.079(6) 0.063(5) -0.026(5) -0.016(5) 0.029(5)
C22 0.189(13) 0.132(11) 0.137(10) -0.097(9) -0.093(10) 0.102(10)

loop_
_atom_type_symbol
_atom_type_description
_atom_type_scat_dispersion_real
_atom_type_scat_dispersion_imag
_atom_type_scat_source
C C 0.0033 0.0016 'International Tables Vol C Tables 4.2.6.8 and 6.1.1.4'
H H 0.0000 0.0000 'International Tables Vol C Tables 4.2.6.8 and 6.1.1.4'
N N 0.0061 0.0033 'International Tables Vol C Tables 4.2.6.8 and 6.1.1.4'
O O 0.0106 0.0060 'International Tables Vol C Tables 4.2.6.8 and 6.1.1.4'
Zn Zn 0.2839 1.4301 'International Tables Vol C Tables 4.2.6.8 and 6.1.1.4'

loop_
_geom_angle_atom_site_label_1
_geom_angle_atom_site_label_2
_geom_angle_atom_site_label_3
_geom_angle
_geom_angle_site_symmetry_1
_geom_angle_site_symmetry_3
_geom_angle_publ_flag
O2 Zn1 N1 97.22(19) . . ?
O2 Zn1 N2 111.1(2) . . ?
O1 Zn1 O2 114.47(18) . . ?
O1 Zn1 N1 114.24(19) . . ?
O1 Zn1 N2 97.48(18) . . ?
N1 Zn1 N2 123.3(2) . . ?
C29 O2 Zn1 125.4(4) . . ?
C9 O1 Zn1 121.9(4) . . ?
C31 N1 Zn1 120.6(4) . . ?
C30 N1 Zn1 120.0(4) . . ?
C30 N1 C31 119.4(5) . . ?
C10 N2 Zn1 119.3(4) . . ?
C10 N2 C11 119.6(5) . . ?
C11 N2 Zn1 120.9(4) . . ?
C7 C8 C10 114.5(5) . . ?
C9 C8 C10 125.8(5) . . ?
C9 C8 C7 119.7(5) . . ?
N1 C31 C36 107.2(5) . . ?
N1 C31 C37 115.5(5) . . ?
N1 C31 C32 107.0(4) . . ?
C36 C31 C32 108.6(5) . . ?
C37 C31 C36 109.3(5) . . ?
C37 C31 C32 109.0(5) . . ?
N1 C30 H30 116.6 . . ?
N1 C30 C28 126.7(6) . . ?
C28 C30 H30 116.6 . . ?
N2 C10 C8 125.9(5) . . ?
N2 C10 H10 117.0 . . ?
C8 C10 H10 117.0 . . ?
C29 C28 C30 126.4(5) . . ?
C27 C28 C30 115.2(6) . . ?
C27 C28 C29 118.4(6) . . ?
O2 C29 C28 122.7(6) . . ?
O2 C29 C24 118.6(6) . . ?
C28 C29 C24 118.7(6) . . ?
C9 C4 C3 119.1(6) . . ?
C5 C4 C9 119.6(6) . . ?
C5 C4 C3 121.3(6) . . ?
C8 C7 H7 119.3 . . ?
C6 C7 C8 121.4(6) . . ?
C6 C7 H7 119.3 . . ?
N2 C11 C20 107.8(5) . . ?
N2 C11 C12 114.7(5) . . ?
N2 C11 C16 105.6(5) . . ?
C20 C11 C16 109.5(6) . . ?
C12 C11 C20 109.2(5) . . ?
C12 C11 C16 109.9(6) . . ?
C36 C35 H35 109.9 . . ?
C36 C35 C40 108.7(5) . . ?
C34 C35 H35 109.9 . . ?
C34 C35 C36 109.2(5) . . ?
C34 C35 C40 109.2(5) . . ?
C40 C35 H35 109.9 . . ?
O1 C9 C8 124.3(5) . . ?
O1 C9 C4 117.6(5) . . ?
C8 C9 C4 118.1(5) . . ?
C4 C5 H5 119.1 . . ?
C4 C5 C6 121.8(6) . . ?
C6 C5 H5 119.1 . . ?
C11 C20 H20A 109.7 . . ?
C11 C20 H20B 109.7 . . ?
C11 C20 C18 109.9(5) . . ?
H20A C20 H20B 108.2 . . ?
C18 C20 H20A 109.7 . . ?
C18 C20 H20B 109.7 . . ?
C31 C36 H36A 109.4 . . ?
C31 C36 H36B 109.4 . . ?
C35 C36 C31 111.0(5) . . ?
C35 C36 H36A 109.4 . . ?
C35 C36 H36B 109.4 . . ?
H36A C36 H36B 108.0 . . ?
C4 C3 H3A 109.1 . . ?
C4 C3 H3B 109.1 . . ?
C4 C3 C2 112.5(5) . . ?
H3A C3 H3B 107.8 . . ?
C2 C3 H3A 109.1 . . ?
C2 C3 H3B 109.1 . . ?
C31 C37 H37A 109.7 . . ?
C31 C37 H37B 109.7 . . ?
C31 C37 C38 109.8(5) . . ?
H37A C37 H37B 108.2 . . ?
C38 C37 H37A 109.7 . . ?
C38 C37 H37B 109.7 . . ?
C28 C27 H27 118.9 . . ?
C26 C27 C28 122.2(6) . . ?
C26 C27 H27 118.9 . . ?
C29 C24 C23 117.9(6) . . ?
C25 C24 C29 120.7(6) . . ?
C25 C24 C23 121.4(6) . . ?
C11 C12 H12A 109.9 . . ?
C11 C12 H12B 109.9 . . ?
C11 C12 C13 108.9(6) . . ?
H12A C12 H12B 108.3 . . ?
C13 C12 H12A 109.9 . . ?
C13 C12 H12B 109.9 . . ?
C31 C32 H32A 109.7 . . ?
C31 C32 H32B 109.7 . . ?
C31 C32 C33 109.8(5) . . ?
H32A C32 H32B 108.2 . . ?
C33 C32 H32A 109.7 . . ?
C33 C32 H32B 109.7 . . ?
C7 C6 C5 119.4(6) . . ?
C7 C6 H6 120.3 . . ?
C5 C6 H6 120.3 . . ?
C32 C33 H33 109.6 . . ?
C34 C33 C32 109.0(5) . . ?
C34 C33 H33 109.6 . . ?
C39 C33 C32 108.5(5) . . ?
C39 C33 H33 109.6 . . ?
C39 C33 C34 110.5(5) . . ?
C35 C34 C33 109.8(5) . . ?
C35 C34 H34A 109.7 . . ?
C35 C34 H34B 109.7 . . ?
C33 C34 H34A 109.7 . . ?
C33 C34 H34B 109.7 . . ?
H34A C34 H34B 108.2 . . ?
C35 C40 H40A 109.7 . . ?
C35 C40 H40B 109.7 . . ?
H40A C40 H40B 108.2 . . ?
C38 C40 C35 109.8(5) . . ?
C38 C40 H40A 109.7 . . ?
C38 C40 H40B 109.7 . . ?
C24 C25 H25 119.5 . . ?
C24 C25 C26 120.9(6) . . ?
C26 C25 H25 119.5 . . ?
C3 C2 H2 118.0 . . ?
C1 C2 C3 124.1(7) . . ?
C1 C2 H2 118.0 . . ?
C37 C38 H38 109.3 . . ?
C40 C38 C37 110.2(6) . . ?
C40 C38 H38 109.3 . . ?
C40 C38 C39 109.8(5) . . ?
C39 C38 C37 108.8(6) . . ?
C39 C38 H38 109.3 . . ?
C33 C39 C38 109.5(5) . . ?
C33 C39 H39A 109.8 . . ?
C33 C39 H39B 109.8 . . ?
C38 C39 H39A 109.8 . . ?
C38 C39 H39B 109.8 . . ?
H39A C39 H39B 108.2 . . ?
H19A C19 H19B 108.3 . . ?
C18 C19 H19A 109.9 . . ?
C18 C19 H19B 109.9 . . ?
C18 C19 C13 109.1(6) . . ?
C13 C19 H19A 109.9 . . ?
C13 C19 H19B 109.9 . . ?
C24 C23 H23 121.3 . . ?
C22 C23 C24 117.4(7) . . ?
C22 C23 H23 121.3 . . ?
C27 C26 C25 118.9(6) . . ?
C27 C26 H26 120.5 . . ?
C25 C26 H26 120.5 . . ?
C20 C18 H18 109.7 . . ?
C19 C18 C20 108.8(5) . . ?
C19 C18 H18 109.7 . . ?
C19 C18 C17 109.7(6) . . ?
C17 C18 C20 109.3(5) . . ?
C17 C18 H18 109.7 . . ?
H3C O3 H3D 104.5 . . ?
C2 C1 H1A 121(5) . . ?
C2 C1 H1B 126(4) . . ?
H1A C1 H1B 110(6) . . ?
C11 C16 H16A 109.7 . . ?
C11 C16 H16B 109.7 . . ?
C11 C16 C15 109.8(6) . . ?
H16A C16 H16B 108.2 . . ?
C15 C16 H16A 109.7 . . ?
C15 C16 H16B 109.7 . . ?
C12 C13 H13 109.1 . . ?
C19 C13 C12 109.7(5) . . ?
C19 C13 H13 109.1 . . ?
C14 C13 C12 110.0(6) . . ?
C14 C13 C19 110.0(7) . . ?
C14 C13 H13 109.1 . . ?
C16 C15 H15 109.7 . . ?
C16 C15 C17 108.0(6) . . ?
C17 C15 H15 109.7 . . ?
C14 C15 C16 109.9(7) . . ?
C14 C15 H15 109.7 . . ?
C14 C15 C17 109.6(6) . . ?
C18 C17 C15 109.4(6) . . ?
C18 C17 H17A 109.8 . . ?
C18 C17 H17B 109.8 . . ?
C15 C17 H17A 109.8 . . ?
C15 C17 H17B 109.8 . . ?
H17A C17 H17B 108.2 . . ?
C13 C14 C15 109.8(6) . . ?
C13 C14 H14A 109.7 . . ?
C13 C14 H14B 109.7 . . ?
C15 C14 H14A 109.7 . . ?
C15 C14 H14B 109.7 . . ?
H14A C14 H14B 108.2 . . ?
H21A C21 H21B 120.0 . . ?
C22 C21 H21A 120.0 . . ?
C22 C21 H21B 120.0 . . ?
C23 C22 H22 107.8 . . ?
C21 C22 C23 144.4(17) . . ?
C21 C22 H22 107.8 . . ?

loop_
_geom_bond_atom_site_label_1
_geom_bond_atom_site_label_2
_geom_bond_distance
_geom_bond_site_symmetry_2
_geom_bond_publ_flag
Zn1 O2 1.925(4) . ?
Zn1 O1 1.917(4) . ?
Zn1 N1 1.994(5) . ?
Zn1 N2 2.000(5) . ?
O2 C29 1.300(7) . ?
O1 C9 1.307(7) . ?
N1 C31 1.490(7) . ?
N1 C30 1.294(7) . ?
N2 C10 1.287(7) . ?
N2 C11 1.501(8) . ?
C8 C10 1.482(8) . ?
C8 C7 1.421(8) . ?
C8 C9 1.406(8) . ?
C31 C36 1.537(8) . ?
C31 C37 1.515(8) . ?
C31 C32 1.540(8) . ?
C30 H30 0.9500 . ?
C30 C28 1.469(8) . ?
C10 H10 0.9500 . ?
C28 C29 1.420(9) . ?
C28 C27 1.415(8) . ?
C29 C24 1.422(9) . ?
C4 C9 1.425(9) . ?
C4 C5 1.383(9) . ?
C4 C3 1.509(9) . ?
C7 H7 0.9500 . ?
C7 C6 1.346(9) . ?
C11 C20 1.526(8) . ?
C11 C12 1.523(9) . ?
C11 C16 1.529(9) . ?
C35 H35 1.0000 . ?
C35 C36 1.523(9) . ?
C35 C34 1.522(9) . ?
C35 C40 1.549(9) . ?
C5 H5 0.9500 . ?
C5 C6 1.390(9) . ?
C20 H20A 0.9900 . ?
C20 H20B 0.9900 . ?
C20 C18 1.542(9) . ?
C36 H36A 0.9900 . ?
C36 H36B 0.9900 . ?
C3 H3A 0.9900 . ?
C3 H3B 0.9900 . ?
C3 C2 1.514(9) . ?
C37 H37A 0.9900 . ?
C37 H37B 0.9900 . ?
C37 C38 1.545(9) . ?
C27 H27 0.9500 . ?
C27 C26 1.372(9) . ?
C24 C25 1.375(9) . ?
C24 C23 1.515(9) . ?
C12 H12A 0.9900 . ?
C12 H12B 0.9900 . ?
C12 C13 1.546(9) . ?
C32 H32A 0.9900 . ?
C32 H32B 0.9900 . ?
C32 C33 1.546(9) . ?
C6 H6 0.9500 . ?
C33 H33 1.0000 . ?
C33 C34 1.539(8) . ?
C33 C39 1.527(9) . ?
C34 H34A 0.9900 . ?
C34 H34B 0.9900 . ?
C40 H40A 0.9900 . ?
C40 H40B 0.9900 . ?
C40 C38 1.513(9) . ?
C25 H25 0.9500 . ?
C25 C26 1.406(10) . ?
C2 H2 0.9500 . ?
C2 C1 1.311(10) . ?
C38 H38 1.0000 . ?
C38 C39 1.532(10) . ?
C39 H39A 0.9900 . ?
C39 H39B 0.9900 . ?
C19 H19A 0.9900 . ?
C19 H19B 0.9900 . ?
C19 C18 1.531(10) . ?
C19 C13 1.532(9) . ?
C23 H23 0.9500 . ?
C23 C22 1.422(13) . ?
C26 H26 0.9500 . ?
C18 H18 1.0000 . ?
C18 C17 1.538(10) . ?
O3 H3C 0.8702 . ?
O3 H3D 0.8698 . ?
C1 H1A 0.96(9) . ?
C1 H1B 1.11(8) . ?
C16 H16A 0.9900 . ?
C16 H16B 0.9900 . ?
C16 C15 1.540(10) . ?
C13 H13 1.0000 . ?
C13 C14 1.508(11) . ?
C15 H15 1.0000 . ?
C15 C17 1.543(12) . ?
C15 C14 1.528(12) . ?
C17 H17A 0.9900 . ?
C17 H17B 0.9900 . ?
C14 H14A 0.9900 . ?
C14 H14B 0.9900 . ?
C21 H21A 0.9500 . ?
C21 H21B 0.9500 . ?
C21 C22 1.196(13) . ?
C22 H22 0.9500 . ?

loop_
_geom_torsion_atom_site_label_1
_geom_torsion_atom_site_label_2
_geom_torsion_atom_site_label_3
_geom_torsion_atom_site_label_4
_geom_torsion
_geom_torsion_site_symmetry_1
_geom_torsion_site_symmetry_2
_geom_torsion_site_symmetry_3
_geom_torsion_site_symmetry_4
_geom_torsion_publ_flag
Zn1 O2 C29 C28 -12.8(8) . . . . ?
Zn1 O2 C29 C24 166.8(4) . . . . ?
Zn1 O1 C9 C8 -20.0(8) . . . . ?
Zn1 O1 C9 C4 159.3(4) . . . . ?
Zn1 N1 C31 C36 42.7(6) . . . . ?
Zn1 N1 C31 C37 164.8(4) . . . . ?
Zn1 N1 C31 C32 -73.7(5) . . . . ?
Zn1 N1 C30 C28 0.1(8) . . . . ?
Zn1 N2 C10 C8 2.5(8) . . . . ?
Zn1 N2 C11 C20 35.8(6) . . . . ?
Zn1 N2 C11 C12 157.7(4) . . . . ?
Zn1 N2 C11 C16 -81.1(6) . . . . ?
O2 C29 C24 C25 178.8(6) . . . . ?
O2 C29 C24 C23 -0.4(9) . . . . ?
N1 C31 C36 C35 -174.5(5) . . . . ?
N1 C31 C37 C38 -179.4(5) . . . . ?
N1 C31 C32 C33 174.3(5) . . . . ?
N1 C30 C28 C29 5.5(10) . . . . ?
N1 C30 C28 C27 -176.1(6) . . . . ?
N2 C11 C20 C18 -173.7(5) . . . . ?
N2 C11 C12 C13 178.5(5) . . . . ?
N2 C11 C16 C15 176.7(6) . . . . ?
C8 C7 C6 C5 -0.8(10) . . . . ?
C31 N1 C30 C28 -179.9(5) . . . . ?
C31 C37 C38 C40 59.6(7) . . . . ?
C31 C37 C38 C39 -60.8(7) . . . . ?
C31 C32 C33 C34 -59.9(7) . . . . ?
C31 C32 C33 C39 60.4(7) . . . . ?
C30 N1 C31 C36 -137.4(5) . . . . ?
C30 N1 C31 C37 -15.3(7) . . . . ?
C30 N1 C31 C32 106.2(6) . . . . ?
C30 C28 C29 O2 1.4(10) . . . . ?
C30 C28 C29 C24 -178.1(6) . . . . ?
C30 C28 C27 C26 179.3(6) . . . . ?
C10 N2 C11 C20 -147.6(6) . . . . ?
C10 N2 C11 C12 -25.7(8) . . . . ?
C10 N2 C11 C16 95.4(7) . . . . ?
C10 C8 C7 C6 -178.8(6) . . . . ?
C10 C8 C9 O1 -0.3(9) . . . . ?
C10 C8 C9 C4 -179.6(6) . . . . ?
C28 C29 C24 C25 -1.7(9) . . . . ?
C28 C29 C24 C23 179.1(6) . . . . ?
C28 C27 C26 C25 -1.1(10) . . . . ?
C29 C28 C27 C26 -2.2(9) . . . . ?
C29 C24 C25 C26 -1.7(10) . . . . ?
C29 C24 C23 C22 -156.8(11) . . . . ?
C4 C5 C6 C7 0.3(10) . . . . ?
C4 C3 C2 C1 120.4(8) . . . . ?
C7 C8 C10 N2 -171.8(6) . . . . ?
C7 C8 C9 O1 -178.4(6) . . . . ?
C7 C8 C9 C4 2.3(8) . . . . ?
C11 N2 C10 C8 -174.1(5) . . . . ?
C11 C20 C18 C19 -60.6(7) . . . . ?
C11 C20 C18 C17 59.2(8) . . . . ?
C11 C12 C13 C19 60.5(7) . . . . ?
C11 C12 C13 C14 -60.6(8) . . . . ?
C11 C16 C15 C17 -61.5(9) . . . . ?
C11 C16 C15 C14 58.1(8) . . . . ?
C35 C40 C38 C37 -59.4(7) . . . . ?
C35 C40 C38 C39 60.5(7) . . . . ?
C9 C8 C10 N2 10.0(10) . . . . ?
C9 C8 C7 C6 -0.5(9) . . . . ?
C9 C4 C5 C6 1.6(9) . . . . ?
C9 C4 C3 C2 91.9(7) . . . . ?
C5 C4 C9 O1 177.8(5) . . . . ?
C5 C4 C9 C8 -2.8(9) . . . . ?
C5 C4 C3 C2 -88.6(7) . . . . ?
C20 C11 C12 C13 -60.3(7) . . . . ?
C20 C11 C16 C15 60.9(8) . . . . ?
C20 C18 C17 C15 -60.3(8) . . . . ?
C36 C31 C37 C38 -58.4(7) . . . . ?
C36 C31 C32 C33 58.8(6) . . . . ?
C36 C35 C34 C33 -60.2(7) . . . . ?
C36 C35 C40 C38 58.9(7) . . . . ?
C3 C4 C9 O1 -2.7(8) . . . . ?
C3 C4 C9 C8 176.6(5) . . . . ?
C3 C4 C5 C6 -177.8(6) . . . . ?
C37 C31 C36 C35 59.6(7) . . . . ?
C37 C31 C32 C33 -60.2(7) . . . . ?
C37 C38 C39 C33 61.2(7) . . . . ?
C27 C28 C29 O2 -176.9(6) . . . . ?
C27 C28 C29 C24 3.6(9) . . . . ?
C24 C25 C26 C27 3.1(10) . . . . ?
C24 C23 C22 C21 -117.9(16) . . . . ?
C12 C11 C20 C18 61.0(7) . . . . ?
C12 C11 C16 C15 -59.1(8) . . . . ?
C12 C13 C14 C15 60.1(8) . . . . ?
C32 C31 C36 C35 -59.2(6) . . . . ?
C32 C31 C37 C38 60.2(7) . . . . ?
C32 C33 C34 C35 60.5(6) . . . . ?
C32 C33 C39 C38 -61.0(7) . . . . ?
C34 C35 C36 C31 60.0(7) . . . . ?
C34 C35 C40 C38 -60.2(7) . . . . ?
C34 C33 C39 C38 58.4(7) . . . . ?
C40 C35 C36 C31 -59.0(6) . . . . ?
C40 C35 C34 C33 58.5(6) . . . . ?
C40 C38 C39 C33 -59.5(7) . . . . ?
C25 C24 C23 C22 24.0(13) . . . . ?
C39 C33 C34 C35 -58.6(7) . . . . ?
C19 C18 C17 C15 58.9(8) . . . . ?
C19 C13 C14 C15 -60.8(7) . . . . ?
C23 C24 C25 C26 177.5(6) . . . . ?
C18 C19 C13 C12 -60.5(8) . . . . ?
C18 C19 C13 C14 60.6(7) . . . . ?
C16 C11 C20 C18 -59.3(7) . . . . ?
C16 C11 C12 C13 59.7(7) . . . . ?
C16 C15 C17 C18 61.2(8) . . . . ?
C16 C15 C14 C13 -58.9(8) . . . . ?
C13 C19 C18 C20 60.0(7) . . . . ?
C13 C19 C18 C17 -59.5(7) . . . . ?
C17 C15 C14 C13 59.7(8) . . . . ?
C14 C15 C17 C18 -58.6(8) . . . . ?
